data_1001767
loop_
_publ_author_name
'Ledain, S'
'Leclaire, A'
'Borel, M M'
'Raveau, B'

_publ_section_title 'Li Mo P2 O7'
_journal_coden_ASTM ACSCEE
_journal_name_full 'Acta Crystallographica C (39,1983-)'
_journal_page_first 1593
_journal_page_last 1594
_journal_volume 52
_journal_year 1996
_chemical_formula_structural 'Li Mo (P2 O7)'
_chemical_formula_sum 'Li Mo O7 P2'
_chemical_name_systematic 'Lithium molybdenum(III) diphosphate'
_space_group_IT_number 4
_symmetry_cell_setting monoclinic
_symmetry_Int_Tables_number 4
_symmetry_space_group_name_Hall 'P 2yb'
_symmetry_space_group_name_H-M 'P 1 21 1'
_cell_angle_alpha 90
_cell_angle_beta 109.33(1)
_cell_angle_gamma 90
_cell_formula_units_Z 2
_cell_length_a 4.8984(4)
_cell_length_b 8.3919(8)
_cell_length_c 7.034(1)
_cell_volume 272.8
_refine_ls_R_factor_all 0.029
_cod_database_code 1001767

loop_
_symmetry_equiv_pos_as_xyz
x,y,z
-x,1/2+y,-z

loop_
_atom_site_aniso_label
_atom_site_aniso_U_11
_atom_site_aniso_U_12
_atom_site_aniso_U_13
_atom_site_aniso_U_22
_atom_site_aniso_U_23
_atom_site_aniso_U_33
Mo1 0.0047(1) -0.0003(3) 0.0023(1) 0.0034(1) -0.0005(3) 0.0051(1)
P1 0.0058(5) -0.0005(4) 0.0022(4) 0.0047(5) -0.0013(4) 0.0053(5)
P2 0.0060(5) -0.0001(4) 0.0015(4) 0.0060(5) 0.0008(4) 0.0053(5)
O1 0.008(2) -0.001(1) 0.009(2) 0.011(2) 0.005(2) 0.020(2)
O2 0.014(2) 0.001(1) 0.008(1) 0.007(2) 0.002(1) 0.011(2)
O3 0.011(2) 0.002(1) 0.002(1) 0.010(2) -0.001(1) 0.005(2)
O4 0.007(1) 0.002(1) -0.001(1) 0.009(2) -0.003(1) 0.015(2)
O5 0.008(2) 0.002(1) 0.003(1) 0.005(1) -0.002(1) 0.009(2)
O6 0.013(2) -0.003(1) 0.002(1) 0.007(2) -0.003(1) 0.008(1)
O7 0.008(1) 0.002(1) 0.001(1) 0.006(1) .000(1) 0.009(1)

loop_
_atom_site_label
_atom_site_type_symbol
_atom_site_symmetry_multiplicity
_atom_site_Wyckoff_symbol
_atom_site_fract_x
_atom_site_fract_y
_atom_site_fract_z
_atom_site_occupancy
_atom_site_attached_hydrogens
_atom_site_calc_flag
Mo1 Mo3+ 2 a 0.21270(8) 0.5 0.22578(6) 1. 0 d
P1 P5+ 2 a 0.4030(3) 0.1806(2) 0.0289(2) 1. 0 d
P2 P5+ 2 a 0.7937(3) 0.2851(2) 0.4194(2) 1. 0 d
Li1 Li1+ 2 a 0.797(2) 0.364(1) 0.821(2) 1. 0 d
O1 O2- 2 a 0.0539(9) 0.3200(6) 0.3608(7) 1. 0 d
O2 O2- 2 a 0.3985(8) 0.6822(5) 0.0963(6) 1. 0 d
O3 O2- 2 a 0.1328(8) 0.7007(5) 0.3807(6) 1. 0 d
O4 O2- 2 a 0.6172(7) 0.4331(5) 0.4226(6) 1. 0 d
O5 O2- 2 a 0.2403(8) 0.3376(4) 0.0069(5) 1. 0 d
O6 O2- 2 a 0.5967(8) 0.1593(4) 0.2607(5) 1. 0 d
O7 O2- 2 a 0.7975(7) 0.5375(4) 0.0077(5) 1. 0 d

loop_
_atom_type_symbol
_atom_type_oxidation_number
Mo3+ 3.000
P5+ 5.000
Li1+ 1.000
O2- -2.000
